data_4120586
loop_
_publ_author_name
'Sebaoun, Laure'
'Maurizot, Victor'
'Granier, Thierry'
'Kauffmann, Brice'
'Huc, Ivan'

_publ_section_title
;
 Aromatic Oligoamide \b-Sheet Foldamers.
;
_journal_issue 5
_journal_name_full 'Journal of the American Chemical Society'
_journal_page_first 2168
_journal_page_last 2174
_journal_paper_doi 10.1021/ja412729s
_journal_volume 136
_journal_year 2014
_chemical_formula_sum 'C20 H16 N6 O9'
_chemical_formula_weight 484.39
_chemical_name_systematic
; 
 ? 
;
_space_group_IT_number 14
_symmetry_cell_setting monoclinic
_symmetry_space_group_name_Hall '-P 2yn'
_symmetry_space_group_name_H-M 'P 1 21/n 1'
_atom_sites_solution_hydrogens geom
_atom_sites_solution_primary direct
_atom_sites_solution_secondary difmap
_audit_creation_method SHELXL-97
_cell_angle_alpha 90.00
_cell_angle_beta 90.51(3)
_cell_angle_gamma 90.00
_cell_formula_units_Z 4
_cell_length_a 7.434(4)
_cell_length_b 21.865(6)
_cell_length_c 12.827(3)
_cell_measurement_reflns_used 25
_cell_measurement_temperature 278(2)
_cell_measurement_theta_max 35.0
_cell_measurement_theta_min 25.0
_cell_volume 2084.9(14)
_computing_structure_refinement 'SHELXL (Sheldrick, G.M. (2008) Acta Cryst. A64, 112-122)'
_computing_structure_solution 'SHELXS (Sheldrick, G.M. (2008) Acta Cryst. A64, 112-122)'
_diffrn_ambient_temperature 278(2)
_diffrn_measured_fraction_theta_full 0.954
_diffrn_measured_fraction_theta_max 0.954
_diffrn_measurement_device_type 'Enraf Nonius cad-4 diffractometer'
_diffrn_measurement_method \W-2\Scan
_diffrn_radiation_monochromator graphite
_diffrn_radiation_source 'fine-focus sealed tube'
_diffrn_radiation_type CuK\a
_diffrn_radiation_wavelength 1.54180
_diffrn_reflns_av_R_equivalents 0.0000
_diffrn_reflns_av_sigmaI/netI 0.0513
_diffrn_reflns_limit_h_max 7
_diffrn_reflns_limit_h_min -8
_diffrn_reflns_limit_k_max 26
_diffrn_reflns_limit_k_min 0
_diffrn_reflns_limit_l_max 15
_diffrn_reflns_limit_l_min 0
_diffrn_reflns_number 3750
_diffrn_reflns_theta_full 69.95
_diffrn_reflns_theta_max 69.95
_diffrn_reflns_theta_min 4.00
_diffrn_standards_decay_% 0
_diffrn_standards_interval_time 90
_diffrn_standards_number 2
_exptl_absorpt_coefficient_mu 1.071
_exptl_absorpt_correction_T_max 0.9005
_exptl_absorpt_correction_T_min 0.8559
_exptl_absorpt_correction_type psi-scan
_exptl_absorpt_process_details '(North et al., 1968)'
_exptl_crystal_colour yellow
_exptl_crystal_density_diffrn 1.543
_exptl_crystal_density_method 'not measured'
_exptl_crystal_description plate
_exptl_crystal_F_000 1000
_exptl_crystal_size_max 0.15
_exptl_crystal_size_mid 0.10
_exptl_crystal_size_min 0.10
_refine_diff_density_max 0.212
_refine_diff_density_min -0.190
_refine_diff_density_rms 0.048
_refine_ls_extinction_coef 0.0033(3)
_refine_ls_extinction_expression Fc^*^=kFc[1+0.001xFc^2^\l^3^/sin(2\q)]^-1/4^
_refine_ls_extinction_method SHELXL
_refine_ls_goodness_of_fit_ref 1.026
_refine_ls_hydrogen_treatment constr
_refine_ls_matrix_type full
_refine_ls_number_parameters 317
_refine_ls_number_reflns 3750
_refine_ls_number_restraints 0
_refine_ls_restrained_S_all 1.026
_refine_ls_R_factor_all 0.1004
_refine_ls_R_factor_gt 0.0516
_refine_ls_shift/su_max 0.001
_refine_ls_shift/su_mean 0.000
_refine_ls_structure_factor_coef Fsqd
_refine_ls_weighting_details 'calc w=1/[\s^2^(Fo^2^)+(0.0606P)^2^+1.1766P] where P=(Fo^2^+2Fc^2^)/3'
_refine_ls_weighting_scheme calc
_refine_ls_wR_factor_gt 0.1121
_refine_ls_wR_factor_ref 0.1428
_reflns_number_gt 2318
_reflns_number_total 3750
_reflns_threshold_expression >2sigma(I)
_cod_data_source_file ja412729s_si_002.cif
_cod_data_source_block vm068
_cod_original_sg_symbol_H-M P21/n
_cod_database_code 4120586

loop_
_symmetry_equiv_pos_as_xyz
'x, y, z'
'-x+1/2, y+1/2, -z+1/2'
'-x, -y, -z'
'x-1/2, -y-1/2, z-1/2'

loop_
_atom_site_label
_atom_site_type_symbol
_atom_site_fract_x
_atom_site_fract_y
_atom_site_fract_z
_atom_site_U_iso_or_equiv
_atom_site_adp_type
_atom_site_occupancy
_atom_site_symmetry_multiplicity
_atom_site_calc_flag
_atom_site_refinement_flags
C1 C 0.7743(4) 0.30026(12) 0.97070(19) 0.0329(6) Uani 1 1 d .
H1 H 0.7542 0.2882 1.0392 0.039 Uiso 1 1 calc R
C2 C 0.8568(4) 0.35531(12) 0.95169(19) 0.0322(6) Uani 1 1 d .
C3 C 0.8883(4) 0.37547(12) 0.8471(2) 0.0322(6) Uani 1 1 d .
C4 C 0.8321(4) 0.33613(12) 0.76701(19) 0.0327(6) Uani 1 1 d .
H4 H 0.8500 0.3483 0.6984 0.039 Uiso 1 1 calc R
C5 C 0.7508(4) 0.27957(12) 0.78470(18) 0.0317(6) Uani 1 1 d .
C6 C 0.7214(4) 0.26286(12) 0.89083(19) 0.0320(6) Uani 1 1 d .
N7 N 0.6377(3) 0.20576(10) 0.92070(18) 0.0390(6) Uani 1 1 d .
O8 O 0.5955(3) 0.19821(9) 1.01177(15) 0.0512(6) Uani 1 1 d .
O9 O 0.6083(4) 0.16616(10) 0.85412(17) 0.0652(8) Uani 1 1 d .
N10 N 0.9170(3) 0.38982(11) 1.04169(17) 0.0395(6) Uani 1 1 d .
O11 O 0.9610(3) 0.44379(10) 1.03118(15) 0.0562(7) Uani 1 1 d .
O12 O 0.9251(4) 0.36390(10) 1.12637(15) 0.0603(7) Uani 1 1 d .
N13 N 0.7047(3) 0.24102(10) 0.70582(17) 0.0416(6) Uani 1 1 d .
H13 H 0.6730 0.2048 0.7242 0.050 Uiso 1 1 calc R
C14 C 0.7021(4) 0.25271(13) 0.59767(19) 0.0363(7) Uani 1 1 d .
C15 C 0.6251(4) 0.30517(13) 0.5571(2) 0.0395(7) Uani 1 1 d .
H15 H 0.5775 0.3344 0.6016 0.047 Uiso 1 1 calc R
C16 C 0.6185(4) 0.31428(15) 0.4501(2) 0.0462(8) Uani 1 1 d .
H16 H 0.5688 0.3497 0.4219 0.055 Uiso 1 1 calc R
C17 C 0.6880(4) 0.26921(15) 0.3870(2) 0.0462(8) Uani 1 1 d .
C18 C 0.7619(4) 0.21628(16) 0.4249(2) 0.0482(8) Uani 1 1 d .
H18 H 0.8053 0.1865 0.3800 0.058 Uiso 1 1 calc R
C19 C 0.7702(4) 0.20821(14) 0.5321(2) 0.0455(8) Uani 1 1 d .
H19 H 0.8215 0.1729 0.5600 0.055 Uiso 1 1 calc R
N20 N 0.6807(5) 0.27817(17) 0.2735(2) 0.0634(9) Uani 1 1 d .
O21 O 0.5933(4) 0.32124(17) 0.2394(2) 0.0924(11) Uani 1 1 d .
O22 O 0.7620(5) 0.24209(13) 0.21860(19) 0.0910(11) Uani 1 1 d .
N23 N 0.9695(3) 0.43008(10) 0.82699(17) 0.0407(6) Uani 1 1 d .
H23 H 0.9690 0.4564 0.8768 0.049 Uiso 1 1 calc R
C24 C 1.0543(4) 0.44843(12) 0.7340(2) 0.0345(6) Uani 1 1 d .
C25 C 1.0465(4) 0.50982(13) 0.7061(2) 0.0400(7) Uani 1 1 d .
H25 H 0.9858 0.5375 0.7482 0.048 Uiso 1 1 calc R
C26 C 1.1284(4) 0.52998(13) 0.6162(2) 0.0416(7) Uani 1 1 d .
H26 H 1.1233 0.5710 0.5972 0.050 Uiso 1 1 calc R
C27 C 1.2178(4) 0.48815(13) 0.5551(2) 0.0368(7) Uani 1 1 d .
C28 C 1.2318(4) 0.42768(13) 0.5836(2) 0.0400(7) Uani 1 1 d .
H28 H 1.2955 0.4004 0.5423 0.048 Uiso 1 1 calc R
C29 C 1.1515(4) 0.40808(13) 0.6728(2) 0.0402(7) Uani 1 1 d .
H29 H 1.1620 0.3673 0.6928 0.048 Uiso 1 1 calc R
N30 N 1.2982(4) 0.50780(13) 0.4562(2) 0.0464(7) Uani 1 1 d .
O31 O 1.2805(4) 0.56132(11) 0.43038(18) 0.0650(7) Uani 1 1 d .
O32 O 1.3769(4) 0.46943(12) 0.40360(18) 0.0630(7) Uani 1 1 d .
C51 C 0.5390(9) 0.5290(4) 0.0908(7) 0.154(3) Uani 1 1 d .
H51A H 0.4997 0.5493 0.1539 0.185 Uiso 1 1 calc R
H51B H 0.6692 0.5266 0.0931 0.185 Uiso 1 1 calc R
C52 C 0.4637(10) 0.4666(3) 0.0876(7) 0.156(3) Uani 1 1 d .
H52A H 0.5054 0.4439 0.1480 0.187 Uiso 1 1 calc R
H52B H 0.3334 0.4688 0.0902 0.187 Uiso 1 1 calc R
O53 O 0.5153(6) 0.43619(18) -0.0032(5) 0.146(2) Uani 1 1 d .

loop_
_atom_site_aniso_label
_atom_site_aniso_U_11
_atom_site_aniso_U_22
_atom_site_aniso_U_33
_atom_site_aniso_U_23
_atom_site_aniso_U_13
_atom_site_aniso_U_12
C1 0.0381(17) 0.0344(14) 0.0263(13) 0.0026(11) 0.0024(11) 0.0038(12)
C2 0.0387(17) 0.0334(14) 0.0246(12) -0.0039(11) -0.0017(11) 0.0024(12)
C3 0.0350(17) 0.0300(14) 0.0317(13) -0.0005(11) 0.0017(11) -0.0026(11)
C4 0.0435(18) 0.0310(13) 0.0236(12) 0.0029(10) -0.0002(11) -0.0022(12)
C5 0.0379(17) 0.0336(14) 0.0235(12) -0.0007(10) -0.0039(10) -0.0022(12)
C6 0.0372(17) 0.0299(14) 0.0288(13) 0.0043(10) 0.0006(11) -0.0002(11)
N7 0.0491(16) 0.0338(12) 0.0341(13) 0.0033(10) -0.0006(10) -0.0024(11)
O8 0.0719(17) 0.0460(13) 0.0358(11) 0.0098(9) 0.0075(10) -0.0100(11)
O9 0.109(2) 0.0405(13) 0.0463(13) 0.0003(10) 0.0033(13) -0.0314(13)
N10 0.0516(17) 0.0388(13) 0.0282(12) -0.0021(10) 0.0017(10) -0.0050(11)
O11 0.0904(19) 0.0416(12) 0.0367(11) -0.0041(9) -0.0030(11) -0.0239(12)
O12 0.100(2) 0.0550(14) 0.0260(11) 0.0010(10) -0.0052(11) -0.0083(13)
N13 0.0620(18) 0.0325(13) 0.0302(12) -0.0015(9) -0.0011(11) -0.0094(11)
C14 0.0419(18) 0.0422(15) 0.0246(13) -0.0005(11) -0.0029(11) -0.0086(13)
C15 0.0456(19) 0.0378(16) 0.0352(14) -0.0020(12) 0.0016(12) -0.0029(13)
C16 0.052(2) 0.0532(19) 0.0339(15) 0.0074(14) -0.0053(13) -0.0154(15)
C17 0.051(2) 0.063(2) 0.0255(14) -0.0034(14) 0.0007(12) -0.0232(16)
C18 0.055(2) 0.055(2) 0.0351(15) -0.0105(14) 0.0070(14) -0.0166(16)
C19 0.058(2) 0.0401(16) 0.0386(16) -0.0064(13) 0.0043(14) -0.0059(15)
N20 0.080(2) 0.079(2) 0.0308(14) 0.0033(16) 0.0020(14) -0.0372(19)
O21 0.092(2) 0.142(3) 0.0430(14) 0.0339(18) -0.0081(14) -0.010(2)
O22 0.159(3) 0.080(2) 0.0340(13) -0.0152(13) 0.0246(16) -0.043(2)
N23 0.0574(18) 0.0348(13) 0.0301(12) -0.0017(10) 0.0057(11) -0.0125(11)
C24 0.0378(18) 0.0340(14) 0.0317(14) 0.0009(11) -0.0026(12) -0.0053(12)
C25 0.054(2) 0.0307(15) 0.0352(14) -0.0061(12) 0.0012(13) -0.0047(13)
C26 0.053(2) 0.0276(14) 0.0437(16) 0.0023(12) -0.0040(13) -0.0082(13)
C27 0.0355(18) 0.0394(15) 0.0356(14) 0.0063(12) -0.0010(12) -0.0102(13)
C28 0.0411(19) 0.0345(15) 0.0444(16) -0.0021(13) 0.0059(13) -0.0029(13)
C29 0.046(2) 0.0299(14) 0.0447(17) 0.0076(12) 0.0014(13) -0.0020(13)
N30 0.0465(17) 0.0515(16) 0.0412(14) 0.0066(12) 0.0014(12) -0.0112(13)
O31 0.089(2) 0.0500(14) 0.0557(14) 0.0219(12) 0.0034(13) -0.0186(13)
O32 0.0671(17) 0.0745(17) 0.0475(13) 0.0007(12) 0.0173(12) -0.0033(14)
C51 0.108(5) 0.121(6) 0.232(9) -0.075(6) -0.063(5) 0.032(4)
C52 0.119(6) 0.107(5) 0.242(9) -0.032(6) -0.027(6) 0.033(5)
O53 0.089(3) 0.075(3) 0.272(6) -0.051(3) -0.030(3) 0.020(2)

loop_
_atom_type_symbol
_atom_type_description
_atom_type_scat_dispersion_real
_atom_type_scat_dispersion_imag
_atom_type_scat_source
C C 0.0181 0.0091 'International Tables Vol C Tables 4.2.6.8 and 6.1.1.4'
H H 0.0000 0.0000 'International Tables Vol C Tables 4.2.6.8 and 6.1.1.4'
N N 0.0311 0.0180 'International Tables Vol C Tables 4.2.6.8 and 6.1.1.4'
O O 0.0492 0.0322 'International Tables Vol C Tables 4.2.6.8 and 6.1.1.4'

loop_
_geom_angle_atom_site_label_1
_geom_angle_atom_site_label_2
_geom_angle_atom_site_label_3
_geom_angle
_geom_angle_site_symmetry_1
_geom_angle_site_symmetry_3
C6 C1 C2 121.2(2) . .
C1 C2 C3 120.8(2) . .
C1 C2 N10 116.8(2) . .
C3 C2 N10 122.3(2) . .
N23 C3 C4 121.9(2) . .
N23 C3 C2 121.5(2) . .
C4 C3 C2 116.6(2) . .
C5 C4 C3 123.5(2) . .
N13 C5 C4 122.4(2) . .
N13 C5 C6 120.8(2) . .
C4 C5 C6 116.9(2) . .
C1 C6 C5 121.1(2) . .
C1 C6 N7 116.1(2) . .
C5 C6 N7 122.9(2) . .
O8 N7 O9 121.4(2) . .
O8 N7 C6 118.9(2) . .
O9 N7 C6 119.7(2) . .
O12 N10 O11 121.9(2) . .
O12 N10 C2 118.6(2) . .
O11 N10 C2 119.5(2) . .
C5 N13 C14 128.4(2) . .
C15 C14 C19 120.5(3) . .
C15 C14 N13 121.5(3) . .
C19 C14 N13 117.9(3) . .
C14 C15 C16 120.2(3) . .
C17 C16 C15 117.9(3) . .
C18 C17 C16 123.2(3) . .
C18 C17 N20 118.4(3) . .
C16 C17 N20 118.4(3) . .
C17 C18 C19 118.3(3) . .
C14 C19 C18 119.9(3) . .
O22 N20 O21 123.7(3) . .
O22 N20 C17 118.1(4) . .
O21 N20 C17 118.2(3) . .
C3 N23 C24 127.6(2) . .
C29 C24 C25 119.3(3) . .
C29 C24 N23 122.4(2) . .
C25 C24 N23 118.3(3) . .
C26 C25 C24 120.4(3) . .
C27 C26 C25 118.8(3) . .
C28 C27 C26 121.5(3) . .
C28 C27 N30 118.7(3) . .
C26 C27 N30 119.9(3) . .
C29 C28 C27 119.5(3) . .
C28 C29 C24 120.6(3) . .
O31 N30 O32 123.7(3) . .
O31 N30 C27 118.0(3) . .
O32 N30 C27 118.2(3) . .
O53 C51 C52 111.7(6) 3_665 .
O53 C52 C51 110.9(7) . .
C52 O53 C51 109.1(5) . 3_665

loop_
_geom_bond_atom_site_label_1
_geom_bond_atom_site_label_2
_geom_bond_distance
_geom_bond_site_symmetry_2
C1 C6 1.366(4) .
C1 C2 1.374(4) .
C2 C3 1.433(4) .
C2 N10 1.447(3) .
C3 N23 1.364(3) .
C3 C4 1.401(4) .
C4 C5 1.396(4) .
C5 N13 1.358(3) .
C5 C6 1.428(3) .
C6 N7 1.448(3) .
N7 O8 1.223(3) .
N7 O9 1.234(3) .
N10 O12 1.226(3) .
N10 O11 1.232(3) .
N13 C14 1.411(3) .
C14 C15 1.382(4) .
C14 C19 1.385(4) .
C15 C16 1.387(4) .
C16 C17 1.379(4) .
C17 C18 1.368(5) .
C17 N20 1.469(4) .
C18 C19 1.388(4) .
N20 O22 1.222(4) .
N20 O21 1.223(4) .
N23 C24 1.412(3) .
C24 C29 1.388(4) .
C24 C25 1.390(4) .
C25 C26 1.381(4) .
C26 C27 1.379(4) .
C27 C28 1.376(4) .
C27 N30 1.471(4) .
C28 C29 1.365(4) .
N30 O31 1.223(3) .
N30 O32 1.228(3) .
C51 O53 1.413(9) 3_665
C51 C52 1.474(9) .
C52 O53 1.398(8) .
O53 C51 1.413(9) 3_665

loop_
_geom_torsion_atom_site_label_1
_geom_torsion_atom_site_label_2
_geom_torsion_atom_site_label_3
_geom_torsion_atom_site_label_4
_geom_torsion
_geom_torsion_site_symmetry_1
_geom_torsion_site_symmetry_4
C6 C1 C2 C3 0.6(4) . .
C6 C1 C2 N10 -176.5(3) . .
C1 C2 C3 N23 179.8(3) . .
N10 C2 C3 N23 -3.2(4) . .
C1 C2 C3 C4 -0.5(4) . .
N10 C2 C3 C4 176.5(3) . .
N23 C3 C4 C5 179.1(3) . .
C2 C3 C4 C5 -0.6(4) . .
C3 C4 C5 N13 -177.0(3) . .
C3 C4 C5 C6 1.5(4) . .
C2 C1 C6 C5 0.3(4) . .
C2 C1 C6 N7 179.4(2) . .
N13 C5 C6 C1 177.2(3) . .
C4 C5 C6 C1 -1.3(4) . .
N13 C5 C6 N7 -1.8(4) . .
C4 C5 C6 N7 179.7(2) . .
C1 C6 N7 O8 10.6(4) . .
C5 C6 N7 O8 -170.4(3) . .
C1 C6 N7 O9 -170.3(3) . .
C5 C6 N7 O9 8.7(4) . .
C1 C2 N10 O12 14.4(4) . .
C3 C2 N10 O12 -162.7(3) . .
C1 C2 N10 O11 -166.6(3) . .
C3 C2 N10 O11 16.3(4) . .
C4 C5 N13 C14 -10.5(5) . .
C6 C5 N13 C14 171.1(3) . .
C5 N13 C14 C15 -46.7(4) . .
C5 N13 C14 C19 137.0(3) . .
C19 C14 C15 C16 -1.3(5) . .
N13 C14 C15 C16 -177.5(3) . .
C14 C15 C16 C17 1.1(4) . .
C15 C16 C17 C18 0.3(5) . .
C15 C16 C17 N20 179.6(3) . .
C16 C17 C18 C19 -1.3(5) . .
N20 C17 C18 C19 179.4(3) . .
C15 C14 C19 C18 0.2(5) . .
N13 C14 C19 C18 176.6(3) . .
C17 C18 C19 C14 1.0(5) . .
C18 C17 N20 O22 -9.7(4) . .
C16 C17 N20 O22 170.9(3) . .
C18 C17 N20 O21 170.2(3) . .
C16 C17 N20 O21 -9.1(4) . .
C4 C3 N23 C24 -19.2(5) . .
C2 C3 N23 C24 160.5(3) . .
C3 N23 C24 C29 -35.8(4) . .
C3 N23 C24 C25 147.3(3) . .
C29 C24 C25 C26 2.6(5) . .
N23 C24 C25 C26 179.6(3) . .
C24 C25 C26 C27 -0.1(5) . .
C25 C26 C27 C28 -2.1(5) . .
C25 C26 C27 N30 176.8(3) . .
C26 C27 C28 C29 1.8(5) . .
N30 C27 C28 C29 -177.2(3) . .
C27 C28 C29 C24 0.8(5) . .
C25 C24 C29 C28 -3.0(5) . .
N23 C24 C29 C28 -179.9(3) . .
C28 C27 N30 O31 178.0(3) . .
C26 C27 N30 O31 -1.0(4) . .
C28 C27 N30 O32 -1.0(4) . .
C26 C27 N30 O32 -180.0(3) . .
O53 C51 C52 O53 58.0(8) 3_665 .
C51 C52 O53 C51 -56.5(8) . 3_665
